data_4321117
loop_
_publ_author_name
'Aldrik H. Velders'
'Huub Kooijman'
'Anthony L. Spek'
'Jaap G. Haasnoot'
'Dick de Vos'
'Jan Reedijk'

_publ_contact_author_address
;   Bijvoet Center for Biomolecular Research
    Department of Crystal and Structural Chemistry
    Utrecht University
    Padualaan 8
    3584 CH Utrecht
    The Netherlands
;
_publ_contact_author_email spea@chem.uu.nl
_publ_contact_author_fax '+31 30 2533940'
_publ_contact_author_name '   Dr. A.L. Spek'
_publ_contact_author_phone '+31 30 2532538'
_publ_section_title
;
 Strong Differences in the in Vitro Cytotoxicity of Three Isomeric
 Dichlorobis(2-phenylazopyridine)ruthenium(II) Complexes
;
_journal_name_full 'Inorganic Chemistry'
_journal_page_first 2966
_journal_page_last 2967
_journal_paper_doi 10.1021/ic000167t
_journal_volume 39
_journal_year 2000
_chemical_compound_source 'see text'
_chemical_formula_moiety 'C22 H18 Cl2 N6 Ru'
_chemical_formula_sum 'C22 H18 Cl2 N6 Ru'
_chemical_formula_weight 538.39
_chemical_name_systematic
;
 ?
;
_space_group_IT_number 170
_symmetry_cell_setting hexagonal
_symmetry_space_group_name_Hall 'P 65'
_symmetry_space_group_name_H-M 'P 65'
_audit_creation_date 'Jan 31 12:16:55 2000'
_audit_creation_method 'PLATON <TABLE ACC> option'
_cell_angle_alpha 90
_cell_angle_beta 90
_cell_angle_gamma 120
_cell_formula_units_Z 6
_cell_length_a 22.2928(19)
_cell_length_b 22.2928(19)
_cell_length_c 8.5121(10)
_cell_measurement_reflns_used 1154
_cell_measurement_temperature 150
_cell_measurement_theta_max 20.0
_cell_measurement_theta_min 2.0
_cell_volume 3663.5(6)
_computing_cell_refinement 'Denzo (Otwinowski & Minor, 1997)'
_computing_data_collection 'Collect (Nonius, 1999)'
_computing_data_reduction 'Denzo (Otwinowski & Minor, 1997)'
_computing_molecular_graphics 'PLATON (Spek, 2000)'
_computing_publication_material 'PLATON (Spek, 2000)'
_computing_structure_refinement 'SHELXL-97 (Sheldrick, 1997)'
_computing_structure_solution 'SHELXS86 (Sheldrick, 1986)'
_diffrn_ambient_temperature 150
_diffrn_detector_area_resol_mean 18.4
_diffrn_measured_fraction_theta_full 1.000
_diffrn_measured_fraction_theta_max 1.000
_diffrn_measurement_device_type 'Nonius KappaCCD'
_diffrn_measurement_method 'Area detector \f and \w scans'
_diffrn_radiation_monochromator graphite
_diffrn_radiation_source 'Rotating Anode'
_diffrn_radiation_type 'Mo K\a'
_diffrn_radiation_wavelength 0.71073
_diffrn_reflns_av_R_equivalents 0.0721
_diffrn_reflns_av_sigmaI/netI 0.0602
_diffrn_reflns_limit_h_max 16
_diffrn_reflns_limit_h_min -28
_diffrn_reflns_limit_k_max 28
_diffrn_reflns_limit_k_min -27
_diffrn_reflns_limit_l_max 10
_diffrn_reflns_limit_l_min -10
_diffrn_reflns_number 23221
_diffrn_reflns_reduction_process
;
 ?
;
_diffrn_reflns_theta_full 27.43
_diffrn_reflns_theta_max 27.43
_diffrn_reflns_theta_min 1.05
_diffrn_standards_number 0
_exptl_absorpt_coefficient_mu 0.881
_exptl_absorpt_correction_T_max 1.284
_exptl_absorpt_correction_T_min 0.795
_exptl_absorpt_correction_type multi-scan
_exptl_absorpt_process_details '(Spek, 2000)'
_exptl_crystal_colour purple
_exptl_crystal_density_diffrn 1.464
_exptl_crystal_density_method 'Not Measured'
_exptl_crystal_description needle
_exptl_crystal_F_000 1620
_exptl_crystal_size_max 0.40
_exptl_crystal_size_mid 0.05
_exptl_crystal_size_min 0.05
_refine_diff_density_max 0.598
_refine_diff_density_min -0.965
_refine_diff_density_rms 0.106
_refine_ls_abs_structure_details 'Flack H.D. (1983), Acta Cryst. A39, 876-881'
_refine_ls_abs_structure_Flack 0.01(5)
_refine_ls_extinction_method none
_refine_ls_goodness_of_fit_ref 1.190
_refine_ls_hydrogen_treatment noref
_refine_ls_matrix_type full
_refine_ls_number_parameters 281
_refine_ls_number_reflns 5428
_refine_ls_number_restraints 1
_refine_ls_restrained_S_all 1.190
_refine_ls_R_factor_all 0.0653
_refine_ls_R_factor_gt 0.0557
_refine_ls_shift/su_max 0.001
_refine_ls_shift/su_mean 0.000
_refine_ls_structure_factor_coef Fsqd
_refine_ls_weighting_details 'w=1/[\s^2^(F~o~^2^)+(0.0000P)^2^+13.1718P] where P=(F~o~^2^+2F~c~^2^)/3'
_refine_ls_weighting_scheme calc
_refine_ls_wR_factor_gt 0.1026
_refine_ls_wR_factor_ref 0.1055
_reflns_number_gt 4909
_reflns_number_total 5428
_reflns_threshold_expression I>2\s(I)
_cod_data_source_file ic000167t.cif
_cod_data_source_block gamma-Cl
_cod_depositor_comments
;
The following automatic conversions were performed:

'_symmetry_cell_setting' value 'Hexagonal' changed to 'hexagonal'
according to the built-in table from CIF Core dictionary named
'cif_core.dic' version 2.4.1 from 2010-06-29.

Automatic conversion script
Id: cif_fix_values 1646 2011-03-28 12:23:43Z adriana 
;
_cod_database_code 4321117

loop_
_symmetry_equiv_pos_as_xyz
x,y,z
x-y,x,5/6+z
-y,x-y,2/3+z
-x,-y,1/2+z
-x+y,-x,1/3+z
y,-x+y,1/6+z

loop_
_atom_site_aniso_label
_atom_site_aniso_U_11
_atom_site_aniso_U_22
_atom_site_aniso_U_33
_atom_site_aniso_U_23
_atom_site_aniso_U_13
_atom_site_aniso_U_12
Ru1 0.0248(2) 0.0200(2) 0.0117(2) 0.0034(2) 0.0029(2) 0.0125(2)
Cl1 0.0329(8) 0.0245(7) 0.0197(7) 0.0002(6) 0.0000(7) 0.0129(6)
Cl2 0.0332(8) 0.0272(8) 0.0175(7) -0.0025(7) 0.0029(7) 0.0107(7)
N1 0.041(3) 0.029(3) 0.017(2) 0.007(3) 0.011(3) 0.023(2)
N7 0.040(3) 0.034(3) 0.013(3) 0.002(2) -0.002(2) 0.015(3)
N8 0.025(2) 0.022(2) 0.014(2) 0.002(2) 0.000(2) 0.009(2)
N21 0.020(2) 0.028(2) 0.019(2) 0.007(2) 0.005(2) 0.017(2)
N27 0.026(3) 0.034(3) 0.013(3) 0.006(2) 0.003(2) 0.017(2)
N28 0.022(2) 0.019(2) 0.013(2) -0.001(2) -0.001(2) 0.007(2)
C2 0.040(4) 0.023(3) 0.020(3) 0.005(3) 0.013(3) 0.017(3)
C3 0.066(5) 0.036(4) 0.022(3) 0.012(3) 0.022(3) 0.029(4)
C4 0.068(6) 0.065(6) 0.038(4) 0.023(4) 0.034(4) 0.047(5)
C5 0.078(6) 0.076(6) 0.061(6) 0.038(5) 0.047(5) 0.066(6)
C6 0.049(4) 0.043(4) 0.044(4) 0.024(4) 0.022(4) 0.035(4)
C9 0.037(3) 0.025(3) 0.018(3) 0.011(3) 0.004(3) 0.015(3)
C10 0.036(4) 0.038(4) 0.027(3) 0.007(3) -0.005(3) 0.014(3)
C11 0.033(4) 0.068(6) 0.048(5) 0.042(5) 0.005(4) 0.022(4)
C12 0.042(4) 0.065(5) 0.050(5) 0.033(5) 0.019(4) 0.037(4)
C13 0.050(4) 0.037(4) 0.047(5) 0.011(3) 0.008(4) 0.031(4)
C14 0.032(3) 0.024(3) 0.028(4) 0.004(3) 0.000(3) 0.014(3)
C22 0.031(3) 0.014(3) 0.016(3) 0.005(2) 0.001(2) 0.013(3)
C23 0.045(4) 0.040(4) 0.020(3) 0.015(3) 0.011(3) 0.024(4)
C24 0.040(4) 0.034(4) 0.031(4) 0.010(3) 0.001(3) 0.024(3)
C25 0.038(4) 0.032(4) 0.035(4) 0.007(3) 0.001(3) 0.025(3)
C26 0.036(3) 0.018(3) 0.024(3) 0.001(3) 0.000(3) 0.012(3)
C29 0.016(3) 0.029(3) 0.017(3) 0.009(3) 0.001(3) 0.006(2)
C30 0.031(3) 0.029(3) 0.015(3) 0.006(2) -0.003(3) 0.011(3)
C31 0.030(4) 0.045(4) 0.030(4) 0.008(3) -0.007(3) 0.014(3)
C32 0.037(4) 0.055(4) 0.033(4) 0.018(4) 0.009(4) 0.032(4)
C33 0.052(5) 0.050(5) 0.029(4) 0.003(3) 0.012(3) 0.038(4)
C34 0.035(4) 0.035(4) 0.016(3) 0.005(3) 0.003(3) 0.024(3)

loop_
_atom_site_label
_atom_site_type_symbol
_atom_site_thermal_displace_type
_atom_site_fract_x
_atom_site_fract_y
_atom_site_fract_z
_atom_site_occupancy
_atom_site_U_iso_or_equiv
Ru1 Ru Uani 0.61909(2) 0.77474(2) 0.42757(7) 1.000 0.0183(1)
Cl1 Cl Uani 0.69990(8) 0.87167(7) 0.57743(17) 1.000 0.0263(4)
Cl2 Cl Uani 0.55255(8) 0.67240(8) 0.27955(17) 1.000 0.0279(4)
N1 N Uani 0.6975(3) 0.7997(2) 0.2579(7) 1.000 0.0266(16)
N7 N Uani 0.6307(3) 0.8402(3) 0.1300(6) 1.000 0.0306(17)
N8 N Uani 0.6003(2) 0.8277(2) 0.2664(6) 1.000 0.0216(12)
N21 N Uani 0.6353(2) 0.7146(2) 0.5935(6) 1.000 0.0201(12)
N27 N Uani 0.5532(3) 0.7301(3) 0.7275(5) 1.000 0.0234(17)
N28 N Uani 0.5483(2) 0.7549(2) 0.5922(6) 1.000 0.0194(12)
C2 C Uani 0.6830(3) 0.8237(3) 0.1253(7) 1.000 0.0271(19)
C3 C Uani 0.7226(4) 0.8359(4) -0.0107(8) 1.000 0.040(2)
C4 C Uani 0.7781(5) 0.8273(5) -0.0037(10) 1.000 0.051(3)
C5 C Uani 0.7951(5) 0.8048(5) 0.1311(10) 1.000 0.059(3)
C6 C Uani 0.7534(4) 0.7929(4) 0.2630(10) 1.000 0.040(2)
C9 C Uani 0.5537(3) 0.8542(3) 0.2737(7) 1.000 0.0269(17)
C10 C Uani 0.5040(4) 0.8367(4) 0.1590(8) 1.000 0.036(2)
C11 C Uani 0.4620(4) 0.8664(5) 0.1609(9) 1.000 0.051(3)
C12 C Uani 0.4716(4) 0.9144(4) 0.2779(11) 1.000 0.048(3)
C13 C Uani 0.5202(4) 0.9305(4) 0.3926(10) 1.000 0.041(3)
C14 C Uani 0.5623(3) 0.9001(3) 0.3922(8) 1.000 0.0280(19)
C22 C Uani 0.6009(3) 0.7087(3) 0.7279(6) 1.000 0.0196(17)
C23 C Uani 0.6073(4) 0.6766(4) 0.8620(8) 1.000 0.034(2)
C24 C Uani 0.6503(4) 0.6487(4) 0.8562(8) 1.000 0.033(2)
C25 C Uani 0.6852(4) 0.6536(3) 0.7164(8) 1.000 0.032(2)
C26 C Uani 0.6759(3) 0.6855(3) 0.5899(8) 1.000 0.0267(17)
C29 C Uani 0.4901(3) 0.7669(3) 0.5925(8) 1.000 0.0230(17)
C30 C Uani 0.4424(3) 0.7385(3) 0.4709(7) 1.000 0.0268(17)
C31 C Uani 0.3835(4) 0.7450(4) 0.4788(8) 1.000 0.037(2)
C32 C Uani 0.3740(3) 0.7802(4) 0.5995(9) 1.000 0.038(2)
C33 C Uani 0.4227(4) 0.8099(4) 0.7164(8) 1.000 0.038(3)
C34 C Uani 0.4817(3) 0.8028(3) 0.7157(7) 1.000 0.026(2)
H3 H Uiso 0.71060 0.84990 -0.10550 1.000 0.0480
H4 H Uiso 0.80650 0.83700 -0.09420 1.000 0.0610
H5 H Uiso 0.83370 0.79760 0.13420 1.000 0.0710
H6 H Uiso 0.76530 0.77960 0.35890 1.000 0.0480
H10 H Uiso 0.49840 0.80460 0.07910 1.000 0.0430
H11 H Uiso 0.42710 0.85420 0.08350 1.000 0.0610
H12 H Uiso 0.44410 0.93610 0.27770 1.000 0.0580
H13 H Uiso 0.52570 0.96250 0.47290 1.000 0.0480
H14 H Uiso 0.59600 0.91090 0.47200 1.000 0.0340
H23 H Uiso 0.58270 0.67390 0.95520 1.000 0.0400
H24 H Uiso 0.65610 0.62670 0.94570 1.000 0.0390
H25 H Uiso 0.71510 0.63490 0.70960 1.000 0.0380
H26 H Uiso 0.69910 0.68740 0.49480 1.000 0.0320
H30 H Uiso 0.44970 0.71550 0.38540 1.000 0.0320
H31 H Uiso 0.34920 0.72470 0.39910 1.000 0.0450
H32 H Uiso 0.33350 0.78400 0.60240 1.000 0.0450
H33 H Uiso 0.41640 0.83530 0.79790 1.000 0.0460
H34 H Uiso 0.51500 0.82200 0.79750 1.000 0.0310

loop_
_atom_type_symbol
_atom_type_description
_atom_type_scat_dispersion_real
_atom_type_scat_dispersion_imag
_atom_type_scat_source
Ru Ru -1.2594 0.8363 'International Tables Vol C Tables 4.2.6.8 and 6.1.1.4'
N N 0.0061 0.0033 'International Tables Vol C Tables 4.2.6.8 and 6.1.1.4'
Cl Cl 0.1484 0.1585 'International Tables Vol C Tables 4.2.6.8 and 6.1.1.4'
H H 0.0000 0.0000 'International Tables Vol C Tables 4.2.6.8 and 6.1.1.4'
C C 0.0033 0.0016 'International Tables Vol C Tables 4.2.6.8 and 6.1.1.4'

loop_
_geom_angle_atom_site_label_1
_geom_angle_atom_site_label_2
_geom_angle_atom_site_label_3
_geom_angle
_geom_angle_site_symmetry_1
_geom_angle_site_symmetry_2
_geom_angle_site_symmetry_3
_geom_angle_publ_flag
Cl1 Ru1 Cl2 170.50(7) . . . yes
Cl1 Ru1 N1 88.64(14) . . . yes
Cl1 Ru1 N8 96.87(13) . . . yes
Cl1 Ru1 N21 85.71(12) . . . yes
Cl1 Ru1 N28 88.88(13) . . . yes
Cl2 Ru1 N1 85.83(13) . . . yes
Cl2 Ru1 N8 89.34(13) . . . yes
Cl2 Ru1 N21 88.15(12) . . . yes
Cl2 Ru1 N28 96.63(13) . . . yes
N1 Ru1 N8 76.4(2) . . . yes
N1 Ru1 N21 104.1(2) . . . yes
N1 Ru1 N28 177.52(18) . . . yes
N8 Ru1 N21 177.40(17) . . . yes
N8 Ru1 N28 103.8(2) . . . yes
N21 Ru1 N28 75.80(19) . . . yes
Ru1 N1 C2 110.1(5) . . . yes
Ru1 N1 C6 130.2(5) . . . yes
C2 N1 C6 119.6(7) . . . yes
N8 N7 C2 112.7(5) . . . yes
Ru1 N8 N7 120.1(4) . . . yes
Ru1 N8 C9 128.9(4) . . . yes
N7 N8 C9 111.0(5) . . . yes
Ru1 N21 C22 111.3(4) . . . yes
Ru1 N21 C26 131.4(4) . . . yes
C22 N21 C26 117.2(5) . . . yes
N28 N27 C22 113.2(5) . . . yes
Ru1 N28 N27 119.4(4) . . . yes
Ru1 N28 C29 130.1(4) . . . yes
N27 N28 C29 110.4(5) . . . yes
N1 C2 N7 118.6(6) . . . yes
N1 C2 C3 121.0(7) . . . yes
N7 C2 C3 120.3(6) . . . yes
C2 C3 C4 118.2(7) . . . no
C3 C4 C5 121.9(9) . . . no
C4 C5 C6 117.4(11) . . . no
N1 C6 C5 121.7(8) . . . yes
N8 C9 C10 120.0(6) . . . yes
N8 C9 C14 118.5(6) . . . yes
C10 C9 C14 121.4(7) . . . no
C9 C10 C11 119.6(7) . . . no
C10 C11 C12 119.4(8) . . . no
C11 C12 C13 120.5(9) . . . no
C12 C13 C14 120.3(8) . . . no
C9 C14 C13 118.7(7) . . . no
N21 C22 N27 117.9(5) . . . yes
N21 C22 C23 123.2(7) . . . yes
N27 C22 C23 118.6(6) . . . yes
C22 C23 C24 118.4(7) . . . no
C23 C24 C25 118.7(7) . . . no
C24 C25 C26 119.4(8) . . . no
N21 C26 C25 123.1(7) . . . yes
N28 C29 C30 117.8(6) . . . yes
N28 C29 C34 119.9(6) . . . yes
C30 C29 C34 122.2(7) . . . no
C29 C30 C31 117.6(6) . . . no
C30 C31 C32 121.3(7) . . . no
C31 C32 C33 120.5(8) . . . no
C32 C33 C34 120.2(7) . . . no
C29 C34 C33 118.3(6) . . . no
C2 C3 H3 120.86 . . . no
C4 C3 H3 120.96 . . . no
C3 C4 H4 119.15 . . . no
C5 C4 H4 118.95 . . . no
C4 C5 H5 121.38 . . . no
C6 C5 H5 121.21 . . . no
N1 C6 H6 119.17 . . . no
C5 C6 H6 119.14 . . . no
C9 C10 H10 120.33 . . . no
C11 C10 H10 120.07 . . . no
C10 C11 H11 120.37 . . . no
C12 C11 H11 120.23 . . . no
C11 C12 H12 119.78 . . . no
C13 C12 H12 119.69 . . . no
C12 C13 H13 119.91 . . . no
C14 C13 H13 119.79 . . . no
C9 C14 H14 120.63 . . . no
C13 C14 H14 120.66 . . . no
C22 C23 H23 120.90 . . . no
C24 C23 H23 120.72 . . . no
C23 C24 H24 120.59 . . . no
C25 C24 H24 120.67 . . . no
C24 C25 H25 120.29 . . . no
C26 C25 H25 120.34 . . . no
N21 C26 H26 118.55 . . . no
C25 C26 H26 118.37 . . . no
C29 C30 H30 121.21 . . . no
C31 C30 H30 121.20 . . . no
C30 C31 H31 119.46 . . . no
C32 C31 H31 119.29 . . . no
C31 C32 H32 119.78 . . . no
C33 C32 H32 119.75 . . . no
C32 C33 H33 119.98 . . . no
C34 C33 H33 119.85 . . . no
C29 C34 H34 120.91 . . . no
C33 C34 H34 120.83 . . . no

loop_
_geom_bond_atom_site_label_1
_geom_bond_atom_site_label_2
_geom_bond_distance
_geom_bond_site_symmetry_1
_geom_bond_site_symmetry_2
_geom_bond_publ_flag
Ru1 Cl1 2.3768(15) . . yes
Ru1 Cl2 2.3683(16) . . yes
Ru1 N1 2.116(6) . . yes
Ru1 N8 1.986(5) . . yes
Ru1 N21 2.099(5) . . yes
Ru1 N28 1.988(5) . . yes
N1 C2 1.356(9) . . yes
N1 C6 1.329(12) . . yes
N7 N8 1.302(8) . . yes
N7 C2 1.387(10) . . yes
N8 C9 1.430(9) . . yes
N21 C22 1.347(8) . . yes
N21 C26 1.352(9) . . yes
N27 N28 1.306(7) . . yes
N27 C22 1.366(10) . . yes
N28 C29 1.450(9) . . yes
C2 C3 1.398(10) . . no
C3 C4 1.345(16) . . no
C4 C5 1.379(14) . . no
C5 C6 1.396(13) . . no
C9 C10 1.379(11) . . no
C9 C14 1.380(9) . . no
C10 C11 1.391(14) . . no
C11 C12 1.398(12) . . no
C12 C13 1.366(13) . . no
C13 C14 1.406(12) . . no
C22 C23 1.392(9) . . no
C23 C24 1.380(14) . . no
C24 C25 1.396(11) . . no
C25 C26 1.362(10) . . no
C29 C30 1.389(9) . . no
C29 C34 1.388(9) . . no
C30 C31 1.393(12) . . no
C31 C32 1.372(11) . . no
C32 C33 1.374(11) . . no
C33 C34 1.401(12) . . no
C3 H3 0.9506 . . no
C4 H4 0.9509 . . no
C5 H5 0.9513 . . no
C6 H6 0.9504 . . no
C10 H10 0.9492 . . no
C11 H11 0.9496 . . no
C12 H12 0.9521 . . no
C13 H13 0.9506 . . no
C14 H14 0.9502 . . no
C23 H23 0.9491 . . no
C24 H24 0.9492 . . no
C25 H25 0.9483 . . no
C26 H26 0.9501 . . no
C30 H30 0.9500 . . no
C31 H31 0.9506 . . no
C32 H32 0.9484 . . no
C33 H33 0.9493 . . no
C34 H34 0.9494 . . no

loop_
_geom_contact_atom_site_label_1
_geom_contact_atom_site_label_2
_geom_contact_distance
_geom_contact_site_symmetry_1
_geom_contact_site_symmetry_2
_geom_contact_publ_flag
Ru1 H14 3.3443 . . no
Ru1 H30 3.3385 . . no
Cl1 N27 3.459(6) . . no
Cl1 C26 3.587(8) . 6_565 no
Cl1 C6 3.482(11) . 6_565 no
Cl2 N7 3.483(6) . . no
Cl1 H14 2.9934 . . no
Cl1 H6 2.7951 . 6_565 no
Cl1 H26 2.8415 . 6_565 no
Cl1 H3 2.7735 . 1_556 no
Cl2 H23 2.8378 . 1_554 no
Cl2 H30 3.0323 . . no
Cl2 H11 2.8113 . 5_565 no
Cl2 H33 2.9140 . 5_564 no
N7 Cl2 3.483(6) . . no
N7 C25 3.375(10) . 6_564 no
N27 Cl1 3.459(6) . . no
N27 C32 3.402(11) . 5_565 no
N7 H10 2.6787 . . no
N7 H25 2.7670 . 6_564 no
N27 H34 2.6499 . . no
N27 H32 2.6735 . 5_565 no
C3 C22 3.558(10) . 1_554 no
C3 C23 3.356(11) . 1_554 no
C6 C26 3.511(11) . . no
C6 Cl1 3.482(10) . 2_654 no
C9 C30 3.038(9) . . no
C9 C29 3.225(9) . . no
C9 C24 3.545(11) . 6_564 no
C10 C30 3.274(9) . . no
C14 C30 3.308(8) . . no
C14 C34 3.409(9) . . no
C14 C29 3.088(9) . . no
C22 C3 3.558(10) . 1_556 no
C23 C3 3.356(11) . 1_556 no
C24 C9 3.545(11) . 2_655 no
C25 N7 3.375(12) . 2_655 no
C26 Cl1 3.587(8) . 2_654 no
C26 C6 3.511(11) . . no
C29 C9 3.225(9) . . no
C29 C14 3.088(9) . . no
C30 C9 3.038(9) . . no
C30 C10 3.274(9) . . no
C30 C14 3.308(8) . . no
C32 N27 3.402(11) . 3_664 no
C34 C14 3.409(9) . . no
C6 H26 2.8360 . . no
C9 H30 2.9447 . . no
C9 H24 2.6542 . 6_564 no
C10 H24 2.8957 . 6_564 no
C10 H30 3.0346 . . no
C14 H24 2.8193 . 6_564 no
C26 H6 2.8387 . . no
C29 H31 2.8341 . 5_565 no
C29 H14 3.0581 . . no
C30 H31 2.8437 . 5_565 no
C31 H31 2.9544 . 5_565 no
C34 H31 3.0141 . 5_565 no
H3 Cl1 2.7735 . 1_554 no
H6 C26 2.8387 . . no
H6 H26 2.1697 . . no
H6 Cl1 2.7951 . 2_654 no
H10 N7 2.6787 . . no
H10 H34 2.4268 . 1_554 no
H11 H33 2.4584 . 1_554 no
H11 Cl2 2.8113 . 3_664 no
H14 Ru1 3.3443 . . no
H14 Cl1 2.9934 . . no
H14 C29 3.0581 . . no
H14 H26 2.4928 . 6_565 no
H23 Cl2 2.8378 . 1_556 no
H24 C9 2.6542 . 2_655 no
H24 C10 2.8957 . 2_655 no
H24 C14 2.8193 . 2_655 no
H25 N7 2.7670 . 2_655 no
H25 H34 2.5534 . 2_654 no
H26 C6 2.8360 . . no
H26 H6 2.1697 . . no
H26 Cl1 2.8415 . 2_654 no
H26 H14 2.4928 . 2_654 no
H30 Ru1 3.3385 . . no
H30 Cl2 3.0323 . . no
H30 C9 2.9447 . . no
H30 C10 3.0346 . . no
H31 C29 2.8341 . 3_664 no
H31 C30 2.8437 . 3_664 no
H31 C31 2.9544 . 3_664 no
H31 C34 3.0141 . 3_664 no
H32 N27 2.6735 . 3_664 no
H33 H11 2.4584 . 1_556 no
H33 Cl2 2.9140 . 3_665 no
H34 N27 2.6499 . . no
H34 H10 2.4268 . 1_556 no
H34 H25 2.5534 . 6_565 no

loop_
_geom_hbond_atom_site_label_D
_geom_hbond_atom_site_label_H
_geom_hbond_atom_site_label_A
_geom_hbond_distance_DH
_geom_hbond_distance_HA
_geom_hbond_distance_DA
_geom_hbond_angle_DHA
_geom_hbond_site_symmetry_A
_geom_hbond_publ_flag
C3 H3 Cl1 0.9506 2.7735 3.686(7) 161.17 1_554 yes
C6 H6 Cl1 0.9504 2.7951 3.482(10) 129.87 2_654 yes
C11 H11 Cl2 0.9496 2.8113 3.651(10) 147.91 3_664 yes

loop_
_geom_torsion_atom_site_label_1
_geom_torsion_atom_site_label_2
_geom_torsion_atom_site_label_3
_geom_torsion_atom_site_label_4
_geom_torsion
_geom_torsion_site_symmetry_1
_geom_torsion_site_symmetry_2
_geom_torsion_site_symmetry_3
_geom_torsion_site_symmetry_4
_geom_torsion_publ_flag
Cl1 Ru1 N1 C2 -109.8(4) . . . . no
Cl1 Ru1 N1 C6 72.8(6) . . . . no
Cl2 Ru1 N1 C2 77.9(4) . . . . no
Cl2 Ru1 N1 C6 -99.5(6) . . . . no
N8 Ru1 N1 C2 -12.4(4) . . . . no
N8 Ru1 N1 C6 170.2(6) . . . . no
N21 Ru1 N1 C2 165.0(4) . . . . no
N21 Ru1 N1 C6 -12.5(6) . . . . no
Cl1 Ru1 N8 N7 99.9(4) . . . . no
Cl1 Ru1 N8 C9 -82.8(4) . . . . no
Cl2 Ru1 N8 N7 -72.9(4) . . . . no
Cl2 Ru1 N8 C9 104.4(4) . . . . no
N1 Ru1 N8 N7 13.0(4) . . . . no
N1 Ru1 N8 C9 -169.7(5) . . . . no
N28 Ru1 N8 N7 -169.6(4) . . . . no
N28 Ru1 N8 C9 7.8(5) . . . . no
Cl1 Ru1 N21 C22 77.3(4) . . . . no
Cl1 Ru1 N21 C26 -98.7(5) . . . . no
Cl2 Ru1 N21 C22 -109.9(4) . . . . no
Cl2 Ru1 N21 C26 74.1(5) . . . . no
N1 Ru1 N21 C22 164.8(4) . . . . no
N1 Ru1 N21 C26 -11.2(5) . . . . no
N28 Ru1 N21 C22 -12.6(4) . . . . no
N28 Ru1 N21 C26 171.4(5) . . . . no
Cl1 Ru1 N28 N27 -72.3(4) . . . . no
Cl1 Ru1 N28 C29 104.0(4) . . . . no
Cl2 Ru1 N28 N27 99.9(4) . . . . no
Cl2 Ru1 N28 C29 -83.7(4) . . . . no
N8 Ru1 N28 N27 -169.1(4) . . . . no
N8 Ru1 N28 C29 7.2(5) . . . . no
N21 Ru1 N28 N27 13.6(4) . . . . no
N21 Ru1 N28 C29 -170.1(5) . . . . no
Ru1 N1 C2 N7 11.8(6) . . . . no
Ru1 N1 C2 C3 -172.3(5) . . . . no
C6 N1 C2 N7 -170.5(6) . . . . no
C6 N1 C2 C3 5.4(9) . . . . no
Ru1 N1 C6 C5 172.2(6) . . . . no
C2 N1 C6 C5 -5.0(10) . . . . no
C2 N7 N8 Ru1 -10.4(7) . . . . no
C2 N7 N8 C9 171.9(5) . . . . no
N8 N7 C2 N1 -2.0(8) . . . . no
N8 N7 C2 C3 -178.0(6) . . . . no
Ru1 N8 C9 C10 -124.9(6) . . . . no
Ru1 N8 C9 C14 58.6(7) . . . . no
N7 N8 C9 C10 52.6(7) . . . . no
N7 N8 C9 C14 -123.9(6) . . . . no
Ru1 N21 C22 N27 11.4(7) . . . . no
Ru1 N21 C22 C23 -174.3(5) . . . . no
C26 N21 C22 N27 -172.0(5) . . . . no
C26 N21 C22 C23 2.3(9) . . . . no
Ru1 N21 C26 C25 173.1(5) . . . . no
C22 N21 C26 C25 -2.7(9) . . . . no
C22 N27 N28 Ru1 -11.5(7) . . . . no
C22 N27 N28 C29 171.5(5) . . . . no
N28 N27 C22 N21 -0.8(8) . . . . no
N28 N27 C22 C23 -175.4(6) . . . . no
Ru1 N28 C29 C30 55.6(7) . . . . no
Ru1 N28 C29 C34 -127.6(5) . . . . no
N27 N28 C29 C30 -127.9(6) . . . . no
N27 N28 C29 C34 49.0(7) . . . . no
N7 C2 C3 C4 171.8(7) . . . . no
N1 C2 C3 C4 -4.1(11) . . . . no
C2 C3 C4 C5 2.2(13) . . . . no
C3 C4 C5 C6 -1.7(14) . . . . no
C4 C5 C6 N1 3.1(13) . . . . no
N8 C9 C10 C11 -175.6(7) . . . . no
C14 C9 C10 C11 0.8(11) . . . . no
C10 C9 C14 C13 -1.5(10) . . . . no
N8 C9 C14 C13 175.0(6) . . . . no
C9 C10 C11 C12 1.0(12) . . . . no
C10 C11 C12 C13 -2.1(13) . . . . no
C11 C12 C13 C14 1.5(13) . . . . no
C12 C13 C14 C9 0.3(12) . . . . no
N27 C22 C23 C24 173.4(7) . . . . no
N21 C22 C23 C24 -0.9(11) . . . . no
C22 C23 C24 C25 -0.3(11) . . . . no
C23 C24 C25 C26 -0.1(11) . . . . no
C24 C25 C26 N21 1.6(10) . . . . no
N28 C29 C30 C31 174.6(6) . . . . no
C34 C29 C30 C31 -2.3(9) . . . . no
N28 C29 C34 C33 -176.4(6) . . . . no
C30 C29 C34 C33 0.4(10) . . . . no
C29 C30 C31 C32 2.2(10) . . . . no
C30 C31 C32 C33 -0.2(12) . . . . no
C31 C32 C33 C34 -1.8(11) . . . . no
C32 C33 C34 C29 1.7(10) . . . . no
